data_8104682
loop_
_publ_author_name
'Bauer, Jonathan O.'

_publ_section_title
;
 The crystal structure of adamantylmethoxydiphenylsilane, C23H28OSi
;
_journal_issue 5
_journal_name_full 'Zeitschrift f\"ur Kristallographie - New Crystal Structures'
_journal_page_first 1117
_journal_page_last 1120
_journal_paper_doi 10.1515/ncrs-2021-0243
_journal_volume 236
_journal_year 2021
_chemical_formula_moiety 'C23 H28 O Si'
_chemical_formula_sum 'C23 H28 O Si'
_chemical_formula_weight 348.54
_chemical_name_systematic Adamantylmethoxydiphenylsilane
_space_group_crystal_system monoclinic
_space_group_IT_number 14
_space_group_name_Hall '-P 2ybc'
_space_group_name_H-M_alt 'P 1 21/c 1'
_atom_sites_solution_hydrogens difmap
_atom_sites_solution_primary dual
_cell_angle_alpha 90
_cell_angle_beta 103.780(8)
_cell_angle_gamma 90
_cell_formula_units_Z 4
_cell_length_a 14.2882(11)
_cell_length_b 17.8169(10)
_cell_length_c 7.6201(6)
_cell_measurement_reflns_used 3447
_cell_measurement_temperature 173(2)
_cell_measurement_theta_max 29.1990
_cell_measurement_theta_min 2.6910
_cell_volume 1884.0(2)
_computing_cell_refinement
;
CrysAlisPro, Agilent Technologies,
Version 1.171.36.24 (release 03-12-2012 CrysAlis171 .NET)
(compiled Dec  3 2012,18:21:49)
;
_computing_data_collection
;
CrysAlisPro, Agilent Technologies,
Version 1.171.36.24 (release 03-12-2012 CrysAlis171 .NET)
(compiled Dec  3 2012,18:21:49)
;
_computing_data_reduction
;
CrysAlisPro, Agilent Technologies,
Version 1.171.36.24 (release 03-12-2012 CrysAlis171 .NET)
(compiled Dec  3 2012,18:21:49)
;
_computing_molecular_graphics 'CrystalExplorer 17.5 (Turner et al., 2017)'
_computing_publication_material 'WinGX (Version 2018.3) (Farrugia, 2012), Olex2 (Dolomanov et al., 2009)'
_computing_structure_refinement 'SHELXL-2018/3 (Sheldrick, 2008; Sheldrick, 2015; Sheldrick, 2018)'
_computing_structure_solution 'SHELXT 2018/2 (Sheldrick, 2015)'
_diffrn_ambient_temperature 173(2)
_diffrn_detector_area_resol_mean 16.0560
_diffrn_measured_fraction_theta_full 0.999
_diffrn_measured_fraction_theta_max 0.884
_diffrn_measurement_details
;
#__ type_ start__ end____ width___ exp.time_
  1 omega    4.00   85.00   1.0000   23.0000
omega____ theta____ kappa____ phi______ frames
    -       19.3164   57.0000  -30.0000 81

#__ type_ start__ end____ width___ exp.time_
  2 omega   21.00   66.00   1.0000   23.0000
omega____ theta____ kappa____ phi______ frames
    -       19.3164   57.0000   30.0000 45

#__ type_ start__ end____ width___ exp.time_
  3 omega   53.00   87.00   1.0000   23.0000
omega____ theta____ kappa____ phi______ frames
    -       19.3164  179.0000 -150.0000 34

#__ type_ start__ end____ width___ exp.time_
  4 omega    0.00   89.00   1.0000   23.0000
omega____ theta____ kappa____ phi______ frames
    -       19.3164   77.0000 -150.0000 89

#__ type_ start__ end____ width___ exp.time_
  5 omega    3.00   48.00   1.0000   23.0000
omega____ theta____ kappa____ phi______ frames
    -      -20.2539   57.0000   90.0000 45

#__ type_ start__ end____ width___ exp.time_
  6 omega  -21.00   17.00   1.0000   23.0000
omega____ theta____ kappa____ phi______ frames
    -      -20.2539  -99.0000   60.0000 38

#__ type_ start__ end____ width___ exp.time_
  7 omega  -93.00  -34.00   1.0000   23.0000
omega____ theta____ kappa____ phi______ frames
    -      -20.2539 -179.0000  -60.0000 59
;
_diffrn_measurement_device_type 'Xcalibur, Sapphire3'
_diffrn_measurement_method '\w scans'
_diffrn_radiation_monochromator Graphite
_diffrn_radiation_type MoK\a
_diffrn_radiation_wavelength 0.71073
_diffrn_reflns_av_R_equivalents 0.0535
_diffrn_reflns_av_unetI/netI 0.0774
_diffrn_reflns_Laue_measured_fraction_full 0.999
_diffrn_reflns_Laue_measured_fraction_max 0.884
_diffrn_reflns_limit_h_max 18
_diffrn_reflns_limit_h_min -16
_diffrn_reflns_limit_k_max 23
_diffrn_reflns_limit_k_min -23
_diffrn_reflns_limit_l_max 6
_diffrn_reflns_limit_l_min -10
_diffrn_reflns_number 15475
_diffrn_reflns_point_group_measured_fraction_full 0.999
_diffrn_reflns_point_group_measured_fraction_max 0.884
_diffrn_reflns_theta_full 25.242
_diffrn_reflns_theta_max 29.861
_diffrn_reflns_theta_min 2.286
_diffrn_source 'Enhance (Mo) X-ray Source'
_exptl_absorpt_coefficient_mu 0.133
_exptl_absorpt_correction_T_max 1.00000
_exptl_absorpt_correction_T_min 0.78954
_exptl_absorpt_correction_type multi-scan
_exptl_absorpt_process_details
;
CrysAlisPro, Agilent Technologies,
Version 1.171.36.24 (release 03-12-2012 CrysAlis171 .NET)
(compiled Dec  3 2012,18:21:49)
Empirical absorption correction using spherical harmonics,
 implemented in SCALE3 ABSPACK scaling algorithm.
;
_exptl_crystal_colour colorless
_exptl_crystal_density_diffrn 1.229
_exptl_crystal_density_method 'not measured'
_exptl_crystal_description block
_exptl_crystal_F_000 752
_exptl_crystal_size_max 0.300
_exptl_crystal_size_mid 0.200
_exptl_crystal_size_min 0.200
_refine_diff_density_max 0.505
_refine_diff_density_min -0.285
_refine_diff_density_rms 0.057
_refine_ls_extinction_coef .
_refine_ls_extinction_method none
_refine_ls_goodness_of_fit_ref 1.020
_refine_ls_hydrogen_treatment refall
_refine_ls_matrix_type full
_refine_ls_number_parameters 338
_refine_ls_number_reflns 4795
_refine_ls_number_restraints 0
_refine_ls_restrained_S_all 1.020
_refine_ls_R_factor_all 0.0947
_refine_ls_R_factor_gt 0.0538
_refine_ls_shift/su_max 0.001
_refine_ls_shift/su_mean 0.000
_refine_ls_structure_factor_coef Fsqd
_refine_ls_weighting_details 'w=1/[\s^2^(Fo^2^)+(0.0521P)^2^+0.2375P] where P=(Fo^2^+2Fc^2^)/3'
_refine_ls_weighting_scheme calc
_refine_ls_wR_factor_gt 0.1088
_refine_ls_wR_factor_ref 0.1241
_reflns_Friedel_coverage 0.000
_reflns_Friedel_fraction_full .
_reflns_Friedel_fraction_max .
_reflns_number_gt 3241
_reflns_number_total 4795
_reflns_threshold_expression 'I > 2\s(I)'
_cod_data_source_file suppl_j_ncrs-2021-0243_suppl.cif
_cod_data_source_block 2421
_cod_original_sg_symbol_H-M 'P 21/c'
_cod_database_code 8104682
_shelx_space_group_comment
;
The symmetry employed for this shelxl refinement is uniquely defined
by the following loop, which should always be used as a source of
symmetry information in preference to the above space-group names.
They are only intended as comments.
;
_shelx_estimated_absorpt_t_min 0.961
_shelx_estimated_absorpt_t_max 0.974

loop_
_space_group_symop_operation_xyz
'x, y, z'
'-x, y+1/2, -z+1/2'
'-x, -y, -z'
'x, -y-1/2, z-1/2'

loop_
_atom_site_label
_atom_site_type_symbol
_atom_site_fract_x
_atom_site_fract_y
_atom_site_fract_z
_atom_site_U_iso_or_equiv
_atom_site_adp_type
_atom_site_occupancy
_atom_site_site_symmetry_order
_atom_site_calc_flag
_atom_site_refinement_flags_posn
_atom_site_refinement_flags_adp
_atom_site_refinement_flags_occupancy
_atom_site_disorder_assembly
_atom_site_disorder_group
C1 C 0.39183(18) 0.55609(15) 0.1620(3) 0.0302(5) Uani 1 1 d . . . . .
H1A H 0.344(2) 0.5666(15) 0.056(4) 0.059(8) Uiso 1 1 d . . . . .
H1B H 0.4165(19) 0.6019(17) 0.218(4) 0.066(9) Uiso 1 1 d . . . . .
H1C H 0.439(2) 0.5273(15) 0.124(4) 0.068(9) Uiso 1 1 d . . . . .
C2 C 0.24224(12) 0.46467(10) 0.5219(3) 0.0161(4) Uani 1 1 d . . . . .
C3 C 0.32901(14) 0.42936(11) 0.6591(3) 0.0207(4) Uani 1 1 d . . . . .
H3A H 0.3568(13) 0.4667(11) 0.747(3) 0.016(5) Uiso 1 1 d . . . . .
H3B H 0.3788(14) 0.4143(11) 0.596(3) 0.022(5) Uiso 1 1 d . . . . .
C4 C 0.29661(15) 0.36154(11) 0.7538(3) 0.0241(5) Uani 1 1 d . . . . .
H4 H 0.3512(15) 0.3431(11) 0.838(3) 0.028(6) Uiso 1 1 d . . . . .
C5 C 0.25269(16) 0.30202(11) 0.6134(3) 0.0245(5) Uani 1 1 d . . . . .
H5A H 0.2360(15) 0.2583(13) 0.678(3) 0.032(6) Uiso 1 1 d . . . . .
H5B H 0.3009(14) 0.2857(11) 0.547(3) 0.024(5) Uiso 1 1 d . . . . .
C6 C 0.16531(14) 0.33542(11) 0.4792(3) 0.0210(4) Uani 1 1 d . . . . .
H6 H 0.1391(14) 0.2974(11) 0.388(3) 0.022(5) Uiso 1 1 d . . . . .
C7 C 0.19733(15) 0.40326(11) 0.3839(3) 0.0200(4) Uani 1 1 d . . . . .
H7A H 0.1404(15) 0.4241(11) 0.297(3) 0.025(6) Uiso 1 1 d . . . . .
H7B H 0.2417(14) 0.3882(10) 0.319(3) 0.016(5) Uiso 1 1 d . . . . .
C8 C 0.16617(14) 0.48869(10) 0.6261(3) 0.0206(4) Uani 1 1 d . . . . .
H8A H 0.1951(13) 0.5292(11) 0.718(3) 0.020(5) Uiso 1 1 d . . . . .
H8B H 0.1072(13) 0.5105(10) 0.536(3) 0.016(5) Uiso 1 1 d . . . . .
C9 C 0.13449(15) 0.42015(11) 0.7222(3) 0.0243(5) Uani 1 1 d . . . . .
H9 H 0.0889(14) 0.4350(10) 0.786(3) 0.019(5) Uiso 1 1 d . . . . .
C10 C 0.22228(17) 0.38702(12) 0.8555(3) 0.0276(5) Uani 1 1 d . . . . .
H10A H 0.2037(15) 0.3459(12) 0.919(3) 0.033(6) Uiso 1 1 d . . . . .
H10B H 0.2484(14) 0.4237(12) 0.948(3) 0.028(6) Uiso 1 1 d . . . . .
C11 C 0.09054(15) 0.36089(12) 0.5811(3) 0.0256(5) Uani 1 1 d . . . . .
H11A H 0.0668(13) 0.3167(11) 0.641(3) 0.021(5) Uiso 1 1 d . . . . .
H11B H 0.0357(15) 0.3794(11) 0.502(3) 0.027(6) Uiso 1 1 d . . . . .
C12 C 0.35666(14) 0.61289(10) 0.5871(3) 0.0187(4) Uani 1 1 d . . . . .
C13 C 0.31701(16) 0.66250(11) 0.6927(3) 0.0258(5) Uani 1 1 d . . . . .
H13 H 0.2460(14) 0.6654(10) 0.679(3) 0.016(5) Uiso 1 1 d . . . . .
C14 C 0.37521(17) 0.70776(12) 0.8234(3) 0.0332(5) Uani 1 1 d . . . . .
H14 H 0.3469(17) 0.7396(14) 0.899(3) 0.045(7) Uiso 1 1 d . . . . .
C15 C 0.47464(17) 0.70377(13) 0.8538(3) 0.0353(6) Uani 1 1 d . . . . .
H15 H 0.5165(15) 0.7379(13) 0.940(3) 0.037(6) Uiso 1 1 d . . . . .
C16 C 0.51568(16) 0.65382(12) 0.7546(3) 0.0329(5) Uani 1 1 d . . . . .
H16 H 0.5877(16) 0.6495(12) 0.777(3) 0.033(6) Uiso 1 1 d . . . . .
C17 C 0.45751(14) 0.60918(11) 0.6237(3) 0.0236(5) Uani 1 1 d . . . . .
H17 H 0.4885(14) 0.5762(11) 0.562(3) 0.022(5) Uiso 1 1 d . . . . .
C18 C 0.18264(13) 0.59858(10) 0.2527(3) 0.0187(4) Uani 1 1 d . . . . .
C19 C 0.13572(15) 0.56110(12) 0.0933(3) 0.0260(5) Uani 1 1 d . . . . .
H19 H 0.1561(15) 0.5114(13) 0.071(3) 0.035(6) Uiso 1 1 d . . . . .
C20 C 0.06044(16) 0.59322(12) -0.0340(3) 0.0302(5) Uani 1 1 d . . . . .
H20 H 0.0275(17) 0.5634(13) -0.146(3) 0.045(7) Uiso 1 1 d . . . . .
C21 C 0.02969(15) 0.66508(12) -0.0058(3) 0.0294(5) Uani 1 1 d . . . . .
H21 H -0.0262(15) 0.6865(12) -0.094(3) 0.034(6) Uiso 1 1 d . . . . .
C22 C 0.07570(15) 0.70426(12) 0.1470(3) 0.0292(5) Uani 1 1 d . . . . .
H22 H 0.0544(15) 0.7541(14) 0.163(3) 0.037(6) Uiso 1 1 d . . . . .
C23 C 0.15084(15) 0.67164(11) 0.2746(3) 0.0248(5) Uani 1 1 d . . . . .
H23 H 0.1797(15) 0.7006(12) 0.380(3) 0.030(6) Uiso 1 1 d . . . . .
O O 0.35523(9) 0.51318(7) 0.28997(18) 0.0217(3) Uani 1 1 d . . . . .
Si Si 0.28431(4) 0.54843(3) 0.41056(7) 0.01617(14) Uani 1 1 d . . . . .

loop_
_atom_site_aniso_label
_atom_site_aniso_U_11
_atom_site_aniso_U_22
_atom_site_aniso_U_33
_atom_site_aniso_U_23
_atom_site_aniso_U_13
_atom_site_aniso_U_12
C1 0.0288(12) 0.0430(14) 0.0216(13) 0.0034(11) 0.0116(10) -0.0016(11)
C2 0.0160(9) 0.0174(9) 0.0147(10) 0.0004(7) 0.0032(8) 0.0003(7)
C3 0.0192(10) 0.0236(10) 0.0168(11) 0.0001(8) -0.0005(8) 0.0000(8)
C4 0.0271(11) 0.0236(10) 0.0178(12) 0.0051(8) -0.0024(9) 0.0026(8)
C5 0.0332(12) 0.0168(9) 0.0243(13) 0.0010(8) 0.0083(10) 0.0027(8)
C6 0.0240(10) 0.0185(9) 0.0193(11) -0.0048(8) 0.0030(8) -0.0025(8)
C7 0.0212(10) 0.0217(10) 0.0160(11) -0.0015(8) 0.0021(9) 0.0012(8)
C8 0.0240(11) 0.0188(9) 0.0214(12) -0.0022(8) 0.0104(9) -0.0001(8)
C9 0.0290(11) 0.0218(10) 0.0275(13) -0.0017(9) 0.0173(10) -0.0029(8)
C10 0.0450(13) 0.0215(10) 0.0173(12) 0.0009(9) 0.0095(10) -0.0062(9)
C11 0.0247(11) 0.0221(10) 0.0306(14) 0.0005(9) 0.0077(10) -0.0043(9)
C12 0.0229(10) 0.0167(9) 0.0156(11) 0.0043(8) 0.0029(8) -0.0004(7)
C13 0.0278(11) 0.0248(10) 0.0240(12) -0.0005(9) 0.0048(9) 0.0031(9)
C14 0.0433(14) 0.0266(11) 0.0277(14) -0.0071(10) 0.0047(11) 0.0056(10)
C15 0.0362(13) 0.0335(12) 0.0301(15) -0.0065(10) -0.0043(11) -0.0049(10)
C16 0.0223(11) 0.0385(12) 0.0342(15) -0.0032(11) -0.0007(10) -0.0023(9)
C17 0.0212(10) 0.0246(10) 0.0244(12) -0.0018(9) 0.0043(9) 0.0010(8)
C18 0.0167(9) 0.0213(9) 0.0182(11) 0.0028(8) 0.0044(8) 0.0000(7)
C19 0.0298(11) 0.0227(10) 0.0231(12) -0.0004(9) 0.0016(9) 0.0041(8)
C20 0.0306(12) 0.0352(12) 0.0212(13) -0.0004(10) -0.0006(9) 0.0034(9)
C21 0.0254(11) 0.0335(12) 0.0279(14) 0.0092(10) 0.0036(10) 0.0075(9)
C22 0.0296(12) 0.0229(11) 0.0347(14) 0.0046(10) 0.0070(10) 0.0069(9)
C23 0.0261(11) 0.0216(10) 0.0256(13) 0.0007(9) 0.0039(9) -0.0005(8)
O 0.0229(7) 0.0241(7) 0.0202(8) 0.0002(6) 0.0093(6) 0.0013(5)
Si 0.0163(3) 0.0174(3) 0.0145(3) 0.0002(2) 0.0031(2) 0.0013(2)

loop_
_atom_type_symbol
_atom_type_description
_atom_type_scat_dispersion_real
_atom_type_scat_dispersion_imag
_atom_type_scat_source
C C 0.0033 0.0016 'International Tables Vol C Tables 4.2.6.8 and 6.1.1.4'
H H 0.0000 0.0000 'International Tables Vol C Tables 4.2.6.8 and 6.1.1.4'
O O 0.0106 0.0060 'International Tables Vol C Tables 4.2.6.8 and 6.1.1.4'
Si Si 0.0817 0.0704 'International Tables Vol C Tables 4.2.6.8 and 6.1.1.4'

loop_
_geom_angle_atom_site_label_1
_geom_angle_atom_site_label_2
_geom_angle_atom_site_label_3
_geom_angle
_geom_angle_site_symmetry_1
_geom_angle_site_symmetry_3
C7 C2 C8 108.37(15) . .
C7 C2 C3 107.86(15) . .
C8 C2 C3 108.16(16) . .
C7 C2 Si 112.29(13) . .
C8 C2 Si 110.46(12) . .
C3 C2 Si 109.57(12) . .
C4 C3 C2 110.73(16) . .
C10 C4 C5 110.01(18) . .
C10 C4 C3 109.22(17) . .
C5 C4 C3 109.63(18) . .
C4 C5 C6 109.29(16) . .
C11 C6 C5 109.43(18) . .
C11 C6 C7 109.22(16) . .
C5 C6 C7 109.51(16) . .
C6 C7 C2 110.95(16) . .
C9 C8 C2 110.15(15) . .
C11 C9 C10 109.51(17) . .
C11 C9 C8 109.26(18) . .
C10 C9 C8 109.43(17) . .
C4 C10 C9 109.70(17) . .
C9 C11 C6 109.96(17) . .
C13 C12 C17 116.88(19) . .
C13 C12 Si 124.56(15) . .
C17 C12 Si 118.48(15) . .
C14 C13 C12 121.4(2) . .
C15 C14 C13 120.3(2) . .
C16 C15 C14 119.5(2) . .
C15 C16 C17 120.1(2) . .
C16 C17 C12 121.8(2) . .
C23 C18 C19 116.22(18) . .
C23 C18 Si 126.10(15) . .
C19 C18 Si 117.63(14) . .
C20 C19 C18 122.52(19) . .
C21 C20 C19 119.5(2) . .
C22 C21 C20 119.5(2) . .
C21 C22 C23 120.7(2) . .
C22 C23 C18 121.5(2) . .
C1 O Si 123.34(14) . .
O Si C18 108.01(8) . .
O Si C12 109.03(8) . .
C18 Si C12 112.18(8) . .
O Si C2 104.71(7) . .
C18 Si C2 112.60(8) . .
C12 Si C2 109.97(8) . .

loop_
_geom_bond_atom_site_label_1
_geom_bond_atom_site_label_2
_geom_bond_distance
_geom_bond_site_symmetry_2
C1 O 1.432(2) .
C2 C7 1.547(3) .
C2 C8 1.551(3) .
C2 C3 1.552(2) .
C2 Si 1.8844(18) .
C3 C4 1.534(3) .
C4 C10 1.525(3) .
C4 C5 1.531(3) .
C5 C6 1.533(3) .
C6 C11 1.531(3) .
C6 C7 1.535(3) .
C8 C9 1.546(3) .
C9 C11 1.531(3) .
C9 C10 1.532(3) .
C12 C13 1.402(3) .
C12 C17 1.403(3) .
C12 Si 1.880(2) .
C13 C14 1.392(3) .
C14 C15 1.386(3) .
C15 C16 1.385(3) .
C16 C17 1.387(3) .
C18 C23 1.402(3) .
C18 C19 1.408(3) .
C18 Si 1.8771(19) .
C19 C20 1.389(3) .
C20 C21 1.387(3) .
C21 C22 1.382(3) .
C22 C23 1.392(3) .
O Si 1.6459(14) .
